data_2021466
loop_
_publ_author_name
'Kats, Eynav'
'Bernstein, Joel'
'Lemmerer, Andreas'

_publ_section_title
;
 A new polymorph of ammonium succinate -- serendipity in action
;
_journal_coeditor_code UK3169
_journal_issue 2
_journal_name_full 'Acta Crystallographica Section C'
_journal_page_first 208
_journal_page_last 212
_journal_paper_doi 10.1107/S2053229619001037
_journal_volume 75
_journal_year 2019
_chemical_formula_iupac 'N H4 +, C4 H5 O4 -'
_chemical_formula_moiety 'H4 N +, C4 H5 O4 -'
_chemical_formula_sum 'C4 H9 N O4'
_chemical_formula_weight 135.12
_space_group_IT_number 14
_symmetry_cell_setting monoclinic
_symmetry_space_group_name_Hall '-P 2yn'
_symmetry_space_group_name_H-M 'P 1 21/n 1'
_atom_sites_solution_hydrogens mixed
_audit_conform_dict_name cif_core.dic
_audit_conform_dict_version 2.4.3
_audit_creation_method 'WinGX routine CIF_UPDATE'
_cell_angle_alpha 90
_cell_angle_beta 90.187(9)
_cell_angle_gamma 90
_cell_formula_units_Z 8
_cell_length_a 9.3716(14)
_cell_length_b 11.7529(18)
_cell_length_c 11.2357(16)
_cell_measurement_reflns_used 1747
_cell_measurement_temperature 293(2)
_cell_measurement_theta_max 21.43
_cell_measurement_theta_min 2.83
_cell_volume 1237.5(3)
_computing_cell_refinement
;
SAINT-Plus (Bruker, 2016)
;
_computing_data_collection
;
APEX3 (Bruker, 2016)
;
_computing_data_reduction
;
SAINT-Plus and XPREP (Bruker, 2016)
;
_computing_molecular_graphics
;
ORTEP-3 for Windows (Farrugia, 2012), <i>Mercury</i> (Macrae <i>et
al.</i>,
2008) and <i>DIAMOND</i> (Brandenburg & Putz, 1999)
;
_computing_publication_material
;
WinGX (Farrugia, 2012)
;
_computing_structure_refinement
;
SHELXL2017 (Sheldrick, 2015)
;
_computing_structure_solution
;
SHELXS97 (Sheldrick, 2008)
;
_diffrn_ambient_temperature 293(2)
_diffrn_measured_fraction_theta_full 0.999
_diffrn_measured_fraction_theta_max 0.999
_diffrn_measurement_device_type 'Bruker SMART 1K CCD area detector'
_diffrn_measurement_method 'phi and omega scans'
_diffrn_radiation_monochromator graphite
_diffrn_radiation_type MoK\a
_diffrn_radiation_wavelength 0.71073
_diffrn_reflns_av_R_equivalents 0.0641
_diffrn_reflns_av_unetI/netI 0.0497
_diffrn_reflns_limit_h_max 11
_diffrn_reflns_limit_h_min -11
_diffrn_reflns_limit_k_max 14
_diffrn_reflns_limit_k_min -14
_diffrn_reflns_limit_l_max 13
_diffrn_reflns_limit_l_min -13
_diffrn_reflns_number 9934
_diffrn_reflns_theta_full 25.242
_diffrn_reflns_theta_max 25.492
_diffrn_reflns_theta_min 2.508
_exptl_absorpt_coefficient_mu 0.13
_exptl_absorpt_correction_T_max 0.99
_exptl_absorpt_correction_T_min 0.96
_exptl_absorpt_correction_type multi-scan
_exptl_absorpt_process_details
;
(<i>SADABS</i>; Krause <i>et al.</i>, 2015)
;
_exptl_crystal_colour colourless
_exptl_crystal_density_diffrn 1.45
_exptl_crystal_density_method 'not measured'
_exptl_crystal_description plate
_exptl_crystal_F_000 576
_exptl_crystal_size_max 0.2
_exptl_crystal_size_mid 0.01
_exptl_crystal_size_min 0.005
_refine_diff_density_max 0.189
_refine_diff_density_min -0.211
_refine_ls_extinction_method none
_refine_ls_goodness_of_fit_ref 0.978
_refine_ls_hydrogen_treatment mixed
_refine_ls_matrix_type full
_refine_ls_number_constraints 0
_refine_ls_number_parameters 193
_refine_ls_number_reflns 2307
_refine_ls_number_restraints 0
_refine_ls_restrained_S_all 0.978
_refine_ls_R_factor_all 0.0908
_refine_ls_R_factor_gt 0.0497
_refine_ls_shift/su_max 0.008
_refine_ls_shift/su_mean 0.001
_refine_ls_structure_factor_coef Fsqd
_refine_ls_weighting_details 'w=1/[\s^2^(Fo^2^)+(0.0932P)^2^] where P=(Fo^2^+2Fc^2^)/3'
_refine_ls_weighting_scheme calc
_refine_ls_wR_factor_gt 0.1308
_refine_ls_wR_factor_ref 0.1585
_reflns_number_gt 1381
_reflns_number_total 2307
_reflns_threshold_expression 'I > 2\s(I)'
_cod_data_source_file uk3169sup1.cif
_cod_data_source_block I
_cod_original_sg_symbol_H-M 'P 21/n'
_cod_original_formula_sum 'C4 H9 N1 O4'
_cod_database_code 2021466

loop_
_symmetry_equiv_pos_as_xyz
'x, y, z'
'-x+1/2, y+1/2, -z+1/2'
'-x, -y, -z'
'x-1/2, -y-1/2, z-1/2'

loop_
_atom_site_type_symbol
_atom_site_label
_atom_site_fract_x
_atom_site_fract_y
_atom_site_fract_z
_atom_site_U_iso_or_equiv
_atom_site_adp_type
_atom_site_calc_flag
_atom_site_occupancy
C C1 0.4323(3) 0.1234(2) 0.4020(2) 0.0458(6) Uani d 1
C C2 0.3229(2) 0.1396(2) 0.4993(2) 0.0495(7) Uani d 1
H H2A 0.334544 0.078341 0.556372 0.059 Uiso calc 1
H H2B 0.344583 0.210129 0.540328 0.059 Uiso calc 1
C C3 0.1687(2) 0.1429(2) 0.4618(2) 0.0480(7) Uani d 1
H H3A 0.152344 0.081766 0.40545 0.058 Uiso calc 1
H H3B 0.151751 0.214003 0.420257 0.058 Uiso calc 1
C C4 0.0596(3) 0.1325(2) 0.5605(2) 0.0476(7) Uani d 1
O O1 0.56054(18) 0.13492(17) 0.42367(16) 0.0600(6) Uani d 1
O O2 0.38423(18) 0.09378(17) 0.29825(17) 0.0612(6) Uani d 1
O O3 0.10738(18) 0.11318(19) 0.66637(16) 0.0657(6) Uani d 1
O O4 -0.07002(17) 0.13878(18) 0.53754(16) 0.0625(6) Uani d 1
C C5 0.6190(2) 0.5147(2) 0.62746(19) 0.0411(6) Uani d 1
C C6 0.7342(2) 0.5301(2) 0.5353(2) 0.0448(6) Uani d 1
H H6A 0.818351 0.559201 0.575482 0.054 Uiso calc 1
H H6B 0.70255 0.588365 0.480104 0.054 Uiso calc 1
C C7 0.7789(3) 0.4273(2) 0.4630(2) 0.0451(6) Uani d 1
H H7A 0.694857 0.394588 0.425771 0.054 Uiso calc 1
H H7B 0.818423 0.37057 0.516508 0.054 Uiso calc 1
C C8 0.8880(2) 0.4534(2) 0.3672(2) 0.0411(6) Uani d 1
O O5 0.55838(17) 0.42223(15) 0.64399(15) 0.0522(5) Uani d 1
O O6 0.58933(18) 0.60675(16) 0.68451(17) 0.0590(6) Uani d 1
O O7 0.92076(18) 0.55715(15) 0.34982(15) 0.0543(5) Uani d 1
H H7 1.008(3) 0.575(2) 0.266(3) 0.081 Uiso d 1
O O8 0.94355(18) 0.37229(15) 0.31164(15) 0.0559(5) Uani d 1
H H6 0.501(3) 0.609(2) 0.758(3) 0.084 Uiso d 1
N N1 0.8301(3) 0.1535(2) 0.2988(2) 0.0585(7) Uani d 1
H H1N 0.890(4) 0.116(3) 0.248(3) 0.088 Uiso d 1
H H2N 0.734(4) 0.136(3) 0.303(3) 0.088 Uiso d 1
H H3N 0.845(3) 0.139(3) 0.373(3) 0.088 Uiso d 1
H H4N 0.848(3) 0.242(3) 0.297(3) 0.088 Uiso d 1
N N2 1.1651(3) 0.3088(2) 0.1553(2) 0.0573(7) Uani d 1
H H5N 1.157(3) 0.227(3) 0.164(3) 0.086 Uiso d 1
H H6N 1.099(3) 0.340(3) 0.211(3) 0.086 Uiso d 1
H H7N 1.143(3) 0.329(3) 0.080(3) 0.086 Uiso d 1
H H8N 1.260(4) 0.335(3) 0.154(3) 0.086 Uiso d 1

loop_
_atom_site_aniso_label
_atom_site_aniso_U_11
_atom_site_aniso_U_22
_atom_site_aniso_U_33
_atom_site_aniso_U_12
_atom_site_aniso_U_13
_atom_site_aniso_U_23
C1 0.0409(14) 0.0434(15) 0.0531(16) 0.0027(12) 0.0150(12) 0.0037(12)
C2 0.0395(14) 0.0594(18) 0.0496(15) 0.0062(12) 0.0153(11) 0.0032(13)
C3 0.0374(13) 0.0598(18) 0.0469(14) 0.0007(12) 0.0118(11) 0.0009(12)
C4 0.0430(14) 0.0512(17) 0.0486(16) 0.0009(12) 0.0131(12) 0.0002(12)
O1 0.0384(10) 0.0847(15) 0.0569(11) 0.0000(9) 0.0119(8) 0.0008(10)
O2 0.0418(10) 0.0856(15) 0.0563(12) -0.0051(9) 0.0167(9) -0.0213(10)
O3 0.0446(10) 0.1025(17) 0.0501(12) 0.0067(10) 0.0153(9) 0.0159(10)
O4 0.0365(10) 0.0938(16) 0.0574(12) 0.0027(9) 0.0103(8) -0.0038(10)
C5 0.0352(13) 0.0506(16) 0.0377(13) 0.0029(12) 0.0074(10) 0.0009(12)
C6 0.0431(14) 0.0466(16) 0.0447(13) 0.0000(11) 0.0117(11) 0.0013(12)
C7 0.0437(13) 0.0458(15) 0.0457(14) -0.0007(11) 0.0147(11) 0.0018(11)
C8 0.0354(13) 0.0490(17) 0.0391(13) 0.0019(11) 0.0070(10) 0.0016(11)
O5 0.0482(10) 0.0529(12) 0.0555(11) -0.0023(9) 0.0183(8) 0.0042(9)
O6 0.0539(11) 0.0611(13) 0.0623(12) -0.0031(9) 0.0278(9) -0.0162(10)
O7 0.0553(11) 0.0493(12) 0.0585(12) 0.0047(9) 0.0291(9) 0.0107(9)
O8 0.0516(11) 0.0578(12) 0.0585(11) -0.0012(9) 0.0220(9) -0.0117(9)
N1 0.0476(14) 0.0639(17) 0.0639(16) -0.0077(12) 0.0181(12) -0.0117(14)
N2 0.0477(14) 0.0597(17) 0.0646(16) -0.0032(12) 0.0215(12) -0.0064(13)

loop_
_atom_type_symbol
_atom_type_description
_atom_type_scat_dispersion_real
_atom_type_scat_dispersion_imag
_atom_type_scat_source
C C 0.0033 0.0016 'International Tables Vol C Tables 4.2.6.8 and 6.1.1.4'
H H 0 0 'International Tables Vol C Tables 4.2.6.8 and 6.1.1.4'
O O 0.0106 0.006 'International Tables Vol C Tables 4.2.6.8 and 6.1.1.4'
N N 0.0061 0.0033 'International Tables Vol C Tables 4.2.6.8 and 6.1.1.4'

loop_
_geom_angle_atom_site_label_1
_geom_angle_atom_site_label_2
_geom_angle_atom_site_label_3
_geom_angle
O1 C1 O2 122.9(2)
O1 C1 C2 120.4(2)
O2 C1 C2 116.7(2)
C3 C2 C1 117.0(2)
C3 C2 H2A 108
C1 C2 H2A 108
C3 C2 H2B 108
C1 C2 H2B 108
H2A C2 H2B 107.3
C2 C3 C4 116.3(2)
C2 C3 H3A 108.2
C4 C3 H3A 108.2
C2 C3 H3B 108.2
C4 C3 H3B 108.2
H3A C3 H3B 107.4
O4 C4 O3 122.6(2)
O4 C4 C3 120.3(2)
O3 C4 C3 117.1(2)
O5 C5 O6 124.2(2)
O5 C5 C6 122.5(2)
O6 C5 C6 113.4(2)
C5 C6 C7 118.1(2)
C5 C6 H6A 107.8
C7 C6 H6A 107.8
C5 C6 H6B 107.8
C7 C6 H6B 107.8
H6A C6 H6B 107.1
C6 C7 C8 114.0(2)
C6 C7 H7A 108.8
C8 C7 H7A 108.8
C6 C7 H7B 108.8
C8 C7 H7B 108.8
H7A C7 H7B 107.6
O8 C8 O7 123.5(2)
O8 C8 C7 118.8(2)
O7 C8 C7 117.7(2)
C5 O6 H6 121.4(15)
C8 O7 H7 115.3(13)
H1N N1 H2N 121(3)
H1N N1 H3N 115(3)
H2N N1 H3N 94(3)
H1N N1 H4N 111(3)
H2N N1 H4N 112(3)
H3N N1 H4N 101(3)
H5N N2 H6N 105(3)
H5N N2 H7N 110(3)
H6N N2 H7N 112(3)
H5N N2 H8N 113(3)
H6N N2 H8N 120(3)
H7N N2 H8N 97(3)

loop_
_geom_bond_atom_site_label_1
_geom_bond_atom_site_label_2
_geom_bond_distance
C1 O1 1.233(3)
C1 O2 1.296(3)
C1 C2 1.513(3)
C2 C3 1.505(3)
C2 H2A 0.97
C2 H2B 0.97
C3 C4 1.515(3)
C3 H3A 0.97
C3 H3B 0.97
C4 O4 1.243(3)
C4 O3 1.290(3)
C5 O5 1.240(3)
C5 O6 1.289(3)
C5 C6 1.509(3)
C6 C7 1.515(3)
C6 H6A 0.97
C6 H6B 0.97
C7 C8 1.519(3)
C7 H7A 0.97
C7 H7B 0.97
C8 O8 1.253(3)
C8 O7 1.273(3)
O6 H6 1.17(3)
O7 H7 1.26(3)
N1 H1N 0.92(4)
N1 H2N 0.93(3)
N1 H3N 0.87(3)
N1 H4N 1.05(3)
N2 H5N 0.97(3)
N2 H6N 0.96(3)
N2 H7N 0.90(3)
N2 H8N 0.94(3)

loop_
_geom_hbond_atom_site_label_D
_geom_hbond_atom_site_label_H
_geom_hbond_atom_site_label_A
_geom_hbond_site_symmetry_A
_geom_hbond_distance_DH
_geom_hbond_distance_HA
_geom_hbond_distance_DA
_geom_hbond_angle_DHA
_geom_hbond_publ_flag
O6 H6 O3 2_556 1.17(3) 1.33(3) 2.496(2) 175(3) yes
O7 H7 O2 2_655 1.26(3) 1.27(3) 2.513(2) 167(2) yes
N1 H1N O5 4_665 0.92(4) 2.02(4) 2.902(3) 162(3) yes
N1 H2N O1 . 0.93(3) 2.12(3) 2.901(3) 141(3) yes
N1 H3N O4 1_655 0.87(3) 2.01(3) 2.843(3) 162(3) yes
N1 H4N O8 . 1.05(3) 1.78(3) 2.787(3) 158(3) yes
N2 H5N O5 4_665 0.97(3) 1.99(3) 2.896(3) 154(3) yes
N2 H6N O8 . 0.96(3) 1.88(3) 2.824(3) 167(3) yes
N2 H7N O1 4_665 0.90(3) 1.96(4) 2.856(3) 170(3) yes
N2 H8N O4 4_765 0.94(3) 2.09(3) 2.884(3) 141(3) yes

loop_
_geom_torsion_atom_site_label_1
_geom_torsion_atom_site_label_2
_geom_torsion_atom_site_label_3
_geom_torsion_atom_site_label_4
_geom_torsion
O1 C1 C2 C3 170.3(2)
O2 C1 C2 C3 -11.8(3)
C1 C2 C3 C4 166.7(2)
C2 C3 C4 O4 177.3(2)
C2 C3 C4 O3 -5.0(4)
O5 C5 C6 C7 -1.5(3)
O6 C5 C6 C7 179.6(2)
C5 C6 C7 C8 176.04(19)
C6 C7 C8 O8 172.1(2)
C6 C7 C8 O7 -6.1(3)

_cod_database_fobs_code 2021466
